data_7048132
loop_
_publ_author_name
'Yang, Feng-Lei'
'Chen, Xin'
'Wu, Wen-Hao'
'Zhang, Jing-Hang'
'Zhao, Xiang-Mei'
'Shi, Yan-Hui'
'Shen, Fei'

_publ_section_title
;
 Spin switching in
 tris(8-aminoquinoline)iron(ii)(BPh<sub>4</sub>)<sub>2</sub>: quantitative
 guest-losing dependent spin crossover properties and
 single-crystal-to-single-crystal transformation.
;
_journal_issue 1
_journal_name_full 'Dalton transactions (Cambridge, England : 2003)'
_journal_page_first 231
_journal_page_last 241
_journal_paper_doi 10.1039/c8dt03584a
_journal_volume 48
_journal_year 2018
_chemical_formula_sum 'C75 H64 B2 Fe N6'
_chemical_formula_weight 1126.79
_space_group_crystal_system monoclinic
_space_group_IT_number 14
_space_group_name_Hall '-P 2ybc'
_space_group_name_H-M_alt 'P 1 21/c 1'
_symmetry_space_group_name_Hall '-P 2ybc'
_symmetry_space_group_name_H-M 'P 1 21/c 1'
_atom_sites_solution_hydrogens mixed
_audit_creation_method SHELXL-2016/6
_audit_update_record
;
2018-10-26 deposited with the CCDC.
2018-11-16 downloaded from the CCDC.
;
_cell_angle_alpha 90
_cell_angle_beta 129.769(2)
_cell_angle_gamma 90
_cell_formula_units_Z 4
_cell_length_a 12.3225(5)
_cell_length_b 34.0360(14)
_cell_length_c 19.0462(6)
_cell_measurement_reflns_used 1125
_cell_measurement_temperature 173(2)
_cell_measurement_theta_max 26.54
_cell_measurement_theta_min 2.86
_cell_volume 6139.9(4)
_computing_cell_refinement 'CrysAlisPro, Oxford Diffraction Ltd.'
_computing_data_collection 'CrysAlisPro, Oxford Diffraction Ltd.'
_computing_data_reduction 'CrysAlisPro, Oxford Diffraction Ltd.'
_computing_molecular_graphics SHELX
_computing_publication_material SHELX
_computing_structure_refinement 'SHELXL-2016/6 (Sheldrick, 2016)'
_computing_structure_solution 'ShelXS-1997 (Sheldrick, 2008)'
_diffrn_ambient_temperature 173(2)
_diffrn_measured_fraction_theta_full 0.961
_diffrn_measured_fraction_theta_max 0.961
_diffrn_measurement_device_type 'multiwire proportional'
_diffrn_measurement_method 'phi and omega scans'
_diffrn_radiation_type MoK\a
_diffrn_radiation_wavelength 0.71073
_diffrn_reflns_av_R_equivalents 0.0637
_diffrn_reflns_av_unetI/netI 0.0577
_diffrn_reflns_Laue_measured_fraction_full 0.961
_diffrn_reflns_Laue_measured_fraction_max 0.961
_diffrn_reflns_limit_h_max 15
_diffrn_reflns_limit_h_min -15
_diffrn_reflns_limit_k_max 41
_diffrn_reflns_limit_k_min -36
_diffrn_reflns_limit_l_max 23
_diffrn_reflns_limit_l_min -22
_diffrn_reflns_number 47109
_diffrn_reflns_point_group_measured_fraction_full 0.961
_diffrn_reflns_point_group_measured_fraction_max 0.961
_diffrn_reflns_theta_full 25.242
_diffrn_reflns_theta_max 26.000
_diffrn_reflns_theta_min 3.029
_diffrn_source 'fine-focus sealed tube'
_exptl_absorpt_coefficient_mu 0.295
_exptl_absorpt_correction_T_max 0.9571
_exptl_absorpt_correction_T_min 0.9168
_exptl_absorpt_correction_type multi-scan
_exptl_crystal_colour black
_exptl_crystal_density_diffrn 1.219
_exptl_crystal_description block
_exptl_crystal_F_000 2368
_exptl_crystal_size_max 0.300
_exptl_crystal_size_mid 0.200
_exptl_crystal_size_min 0.150
_refine_diff_density_max 0.659
_refine_diff_density_min -0.654
_refine_diff_density_rms 0.077
_refine_ls_extinction_coef 0.0084(9)
_refine_ls_extinction_expression Fc^*^=kFc[1+0.001xFc^2^\l^3^/sin(2\q)]^-1/4^
_refine_ls_extinction_method 'SHELXL-2016/6 (Sheldrick 2016)'
_refine_ls_goodness_of_fit_ref 1.025
_refine_ls_hydrogen_treatment constr
_refine_ls_matrix_type full
_refine_ls_number_parameters 758
_refine_ls_number_reflns 11585
_refine_ls_number_restraints 0
_refine_ls_restrained_S_all 1.025
_refine_ls_R_factor_all 0.1006
_refine_ls_R_factor_gt 0.0640
_refine_ls_shift/su_max 0.016
_refine_ls_shift/su_mean 0.001
_refine_ls_structure_factor_coef Fsqd
_refine_ls_weighting_details 'w=1/[\s^2^(Fo^2^)+(0.1400P)^2^] where P=(Fo^2^+2Fc^2^)/3'
_refine_ls_weighting_scheme calc
_refine_ls_wR_factor_gt 0.1751
_refine_ls_wR_factor_ref 0.2198
_reflns_Friedel_coverage 0.000
_reflns_number_gt 7433
_reflns_number_total 11585
_reflns_threshold_expression 'I > 2\s(I)'
_cod_data_source_file c8dt03584a2.cif
_cod_data_source_block 1-173K
_cod_depositor_comments 'Adding full bibliography for 7048130--7048134.cif.'
_cod_database_code 7048132
_shelx_shelxl_version_number 2016/6
_shelx_space_group_comment
;
The symmetry employed for this shelxl refinement is uniquely defined
by the following loop, which should always be used as a source of
symmetry information in preference to the above space-group names.
They are only intended as comments.
;
_shelx_estimated_absorpt_t_min 0.917
_shelx_estimated_absorpt_t_max 0.957

loop_
_space_group_symop_operation_xyz
'x, y, z'
'-x, y+1/2, -z+1/2'
'-x, -y, -z'
'x, -y-1/2, z-1/2'

loop_
_atom_site_label
_atom_site_type_symbol
_atom_site_fract_x
_atom_site_fract_y
_atom_site_fract_z
_atom_site_U_iso_or_equiv
_atom_site_adp_type
_atom_site_occupancy
_atom_site_site_symmetry_order
_atom_site_calc_flag
_atom_site_refinement_flags_posn
_atom_site_refinement_flags_adp
Fe1 Fe 0.41911(5) 0.84483(2) 0.73074(3) 0.03961(18) Uani 1 1 d . .
N1 N 0.2452(3) 0.82937(8) 0.70605(18) 0.0418(6) Uani 1 1 d . .
N2 N 0.3449(3) 0.82195(7) 0.60755(18) 0.0431(6) Uani 1 1 d . .
H10A H 0.413073 0.804170 0.617653 0.052 Uiso 1 1 d R U
H10B H 0.261533 0.807670 0.582193 0.052 Uiso 1 1 d R U
N3 N 0.6087(3) 0.85852(8) 0.76597(19) 0.0460(6) Uani 1 1 d . .
H10C H 0.662940 0.835423 0.781427 0.055 Uiso 1 1 d R U
H10D H 0.593600 0.870323 0.714357 0.055 Uiso 1 1 d R U
N4 N 0.3490(3) 0.89442(7) 0.66146(19) 0.0442(6) Uani 1 1 d . .
N5 N 0.5011(3) 0.87097(8) 0.84727(19) 0.0450(6) Uani 1 1 d . .
N6 N 0.4870(3) 0.79110(8) 0.79014(19) 0.0462(6) Uani 1 1 d . .
H10E H 0.529111 0.777143 0.768916 0.055 Uiso 1 1 d R U
H10F H 0.554901 0.794924 0.854176 0.055 Uiso 1 1 d R U
C1 C 0.4538(4) 0.87217(11) 0.8933(2) 0.0551(9) Uani 1 1 d . .
H1A H 0.375033 0.856338 0.873099 0.066 Uiso 1 1 calc R U
C2 C 0.5158(4) 0.89594(12) 0.9709(3) 0.0626(10) Uani 1 1 d . .
H2A H 0.478636 0.895876 1.001817 0.075 Uiso 1 1 calc R U
C3 C 0.6273(4) 0.91872(11) 1.0016(3) 0.0592(10) Uani 1 1 d . .
H3A H 0.668437 0.935011 1.053546 0.071 Uiso 1 1 calc R U
C4 C 0.6827(4) 0.91817(9) 0.9555(2) 0.0513(8) Uani 1 1 d . .
C5 C 0.6176(4) 0.89279(9) 0.8799(2) 0.0447(7) Uani 1 1 d . .
C6 C 0.6749(4) 0.88847(9) 0.8355(2) 0.0453(8) Uani 1 1 d . .
C7 C 0.7878(4) 0.91062(10) 0.8618(3) 0.0576(9) Uani 1 1 d . .
H7A H 0.824204 0.908073 0.830611 0.069 Uiso 1 1 calc R U
C8 C 0.8505(5) 0.93718(11) 0.9349(3) 0.0698(11) Uani 1 1 d . .
H8A H 0.928015 0.952865 0.952228 0.084 Uiso 1 1 calc R U
C9 C 0.8002(5) 0.94051(11) 0.9813(3) 0.0646(10) Uani 1 1 d . .
H9A H 0.844778 0.958081 1.031539 0.078 Uiso 1 1 calc R U
C10 C 0.3708(4) 0.76962(9) 0.7729(2) 0.0437(8) Uani 1 1 d . .
C11 C 0.3779(4) 0.73119(10) 0.7969(2) 0.0542(9) Uani 1 1 d . .
H11A H 0.463852 0.716997 0.828217 0.065 Uiso 1 1 calc R U
C12 C 0.2573(5) 0.71288(11) 0.7750(3) 0.0605(10) Uani 1 1 d . .
H12A H 0.261148 0.685892 0.789135 0.073 Uiso 1 1 calc R U
C13 C 0.1345(5) 0.73339(11) 0.7335(3) 0.0590(10) Uani 1 1 d . .
H13A H 0.054761 0.720538 0.720184 0.071 Uiso 1 1 calc R U
C14 C 0.1244(4) 0.77318(10) 0.7102(2) 0.0492(8) Uani 1 1 d . .
C15 C 0.2453(4) 0.79074(9) 0.7293(2) 0.0434(7) Uani 1 1 d . .
C16 C 0.1289(4) 0.85006(10) 0.6686(2) 0.0450(8) Uani 1 1 d . .
H16A H 0.128194 0.876714 0.653436 0.054 Uiso 1 1 calc R U
C17 C 0.0073(4) 0.83517(11) 0.6499(2) 0.0533(9) Uani 1 1 d . .
H17A H -0.073062 0.851482 0.622943 0.064 Uiso 1 1 calc R U
C18 C 0.0049(4) 0.79720(12) 0.6704(2) 0.0556(9) Uani 1 1 d . .
H18A H -0.077382 0.786810 0.658036 0.067 Uiso 1 1 calc R U
C19 C 0.3262(4) 0.89193(9) 0.5801(2) 0.0437(7) Uani 1 1 d . .
C20 C 0.3297(4) 0.85407(9) 0.5518(2) 0.0450(8) Uani 1 1 d . .
C21 C 0.3158(4) 0.84909(11) 0.4752(2) 0.0530(9) Uani 1 1 d . .
H21A H 0.317379 0.823526 0.455823 0.064 Uiso 1 1 calc R U
C22 C 0.2991(5) 0.88256(12) 0.4252(3) 0.0647(10) Uani 1 1 d . .
H22A H 0.294095 0.879296 0.373708 0.078 Uiso 1 1 calc R U
C23 C 0.2900(4) 0.91904(12) 0.4487(3) 0.0641(10) Uani 1 1 d . .
H23A H 0.275722 0.940932 0.412727 0.077 Uiso 1 1 calc R U
C24 C 0.3017(4) 0.92485(10) 0.5275(3) 0.0531(9) Uani 1 1 d . .
C25 C 0.2926(5) 0.96207(11) 0.5567(3) 0.0639(10) Uani 1 1 d . .
H25A H 0.276532 0.985168 0.523226 0.077 Uiso 1 1 calc R U
C26 C 0.3075(4) 0.96399(11) 0.6337(3) 0.0641(10) Uani 1 1 d . .
H26A H 0.296708 0.988472 0.652588 0.077 Uiso 1 1 calc R U
C27 C 0.3389(4) 0.92987(9) 0.6860(3) 0.0534(9) Uani 1 1 d . .
H27A H 0.353505 0.932406 0.741148 0.064 Uiso 1 1 calc R U
C28 C -0.0703(3) 0.71303(9) 0.8785(2) 0.0420(7) Uani 1 1 d . .
C29 C -0.0259(4) 0.68556(9) 0.9476(2) 0.0465(8) Uani 1 1 d . .
H29A H -0.003757 0.694701 1.002594 0.056 Uiso 1 1 calc R U
C30 C -0.0131(4) 0.64607(10) 0.9389(3) 0.0564(9) Uani 1 1 d . .
H30A H 0.015380 0.628544 0.986854 0.068 Uiso 1 1 calc R U
C31 C -0.0414(4) 0.63188(10) 0.8611(3) 0.0645(10) Uani 1 1 d . .
H31A H -0.032309 0.604626 0.855109 0.077 Uiso 1 1 calc R U
C32 C -0.0834(4) 0.65767(10) 0.7915(3) 0.0612(10) Uani 1 1 d . .
H32A H -0.101884 0.648278 0.737801 0.073 Uiso 1 1 calc R U
C33 C -0.0981(4) 0.69717(10) 0.8007(2) 0.0500(8) Uani 1 1 d . .
H33A H -0.128551 0.714354 0.751873 0.060 Uiso 1 1 calc R U
C34 C -0.1333(4) 0.77159(9) 0.9473(2) 0.0424(7) Uani 1 1 d . .
C35 C -0.1139(4) 0.80961(10) 0.9826(2) 0.0509(8) Uani 1 1 d . .
H35A H -0.060642 0.828077 0.978248 0.061 Uiso 1 1 calc R U
C36 C -0.1702(5) 0.82121(12) 1.0239(3) 0.0659(11) Uani 1 1 d . .
H36A H -0.155158 0.847245 1.046509 0.079 Uiso 1 1 calc R U
C37 C -0.2474(5) 0.79524(15) 1.0322(3) 0.0713(12) Uani 1 1 d . .
H37A H -0.283887 0.802969 1.061477 0.086 Uiso 1 1 calc R U
C38 C -0.2705(4) 0.75793(13) 0.9974(3) 0.0617(10) Uani 1 1 d . .
H38A H -0.325121 0.739877 1.001384 0.074 Uiso 1 1 calc R U
C39 C -0.2137(4) 0.74631(11) 0.9557(2) 0.0501(8) Uani 1 1 d . .
H39A H -0.230757 0.720326 0.932528 0.060 Uiso 1 1 calc R U
C40 C 0.1916(4) 0.78098(9) 1.0522(2) 0.0460(8) Uani 1 1 d . .
H40A H 0.155448 0.781682 1.083741 0.055 Uiso 1 1 calc R U
C41 C 0.3339(4) 0.78911(10) 1.1002(2) 0.0533(8) Uani 1 1 d . .
H41A H 0.392258 0.795375 1.163364 0.064 Uiso 1 1 calc R U
C42 C 0.3912(4) 0.78822(10) 1.0578(3) 0.0544(9) Uani 1 1 d . .
H42A H 0.487746 0.794623 1.090435 0.065 Uiso 1 1 calc R U
C43 C 0.3055(4) 0.77777(10) 0.9661(3) 0.0514(8) Uani 1 1 d . .
H43A H 0.343620 0.776025 0.935910 0.062 Uiso 1 1 calc R U
C44 C 0.1650(4) 0.76999(9) 0.9195(2) 0.0451(7) Uani 1 1 d . .
H44A H 0.108190 0.762962 0.856862 0.054 Uiso 1 1 calc R U
C45 C 0.1004(4) 0.77184(8) 0.9594(2) 0.0403(7) Uani 1 1 d . .
C46 C -0.1611(3) 0.78546(8) 0.8005(2) 0.0378(7) Uani 1 1 d . .
C47 C -0.1179(3) 0.82239(8) 0.7938(2) 0.0385(7) Uani 1 1 d . .
H47A H -0.033095 0.833342 0.846944 0.046 Uiso 1 1 calc R U
C48 C -0.1940(4) 0.84374(9) 0.7127(2) 0.0434(8) Uani 1 1 d . .
H48A H -0.161230 0.868805 0.711616 0.052 Uiso 1 1 calc R U
C49 C -0.3169(4) 0.82855(10) 0.6340(2) 0.0480(8) Uani 1 1 d . .
H49A H -0.367307 0.842531 0.577986 0.058 Uiso 1 1 calc R U
C50 C -0.3660(4) 0.79254(10) 0.6378(2) 0.0454(8) Uani 1 1 d . .
H50A H -0.451355 0.781940 0.584357 0.054 Uiso 1 1 calc R U
C51 C -0.2903(3) 0.77201(9) 0.7197(2) 0.0418(7) Uani 1 1 d . .
H51A H -0.327468 0.747865 0.721190 0.050 Uiso 1 1 calc R U
B1 B -0.0682(4) 0.76030(10) 0.8964(2) 0.0407(8) Uani 1 1 d . .
C52 C -0.1329(5) 0.49103(12) 0.2919(3) 0.0767(13) Uani 1 1 d . .
H52A H -0.149600 0.518155 0.293301 0.092 Uiso 1 1 calc R U
C53 C -0.2044(6) 0.46364(15) 0.3032(4) 0.0964(17) Uani 1 1 d . .
H53A H -0.272130 0.472139 0.308655 0.116 Uiso 1 1 calc R U
C54 C -0.1766(6) 0.42376(13) 0.3064(3) 0.0847(15) Uani 1 1 d . .
H54A H -0.224170 0.404728 0.314522 0.102 Uiso 1 1 calc R U
C55 C -0.0805(5) 0.41278(12) 0.2978(3) 0.0690(11) Uani 1 1 d . .
H55A H -0.059312 0.385687 0.300759 0.083 Uiso 1 1 calc R U
C56 C -0.0118(4) 0.44034(10) 0.2846(2) 0.0559(9) Uani 1 1 d . .
H56A H 0.055814 0.431442 0.279408 0.067 Uiso 1 1 calc R U
C57 C -0.0383(4) 0.48058(10) 0.2788(2) 0.0517(9) Uani 1 1 d . .
C58 C 0.1367(5) 0.54624(11) 0.4235(3) 0.0742(13) Uani 1 1 d . .
H58A H 0.128584 0.521012 0.441066 0.089 Uiso 1 1 calc R U
C59 C 0.1915(5) 0.57732(13) 0.4861(3) 0.0746(12) Uani 1 1 d . .
H59A H 0.220531 0.572592 0.545116 0.089 Uiso 1 1 calc R U
C60 C 0.2037(4) 0.61365(10) 0.4643(3) 0.0623(10) Uani 1 1 d . .
H60A H 0.239053 0.634637 0.506693 0.075 Uiso 1 1 calc R U
C61 C 0.1641(4) 0.61986(10) 0.3792(3) 0.0582(9) Uani 1 1 d . .
H61A H 0.173779 0.645207 0.362916 0.070 Uiso 1 1 calc R U
C62 C 0.1101(4) 0.58914(9) 0.3174(3) 0.0493(8) Uani 1 1 d . .
H62A H 0.082710 0.594312 0.259014 0.059 Uiso 1 1 calc R U
C63 C 0.0938(4) 0.55113(9) 0.3363(2) 0.0510(8) Uani 1 1 d . .
C64 C -0.2053(5) 0.54439(13) 0.1196(3) 0.0763(12) Uani 1 1 d . .
H64A H -0.238722 0.539547 0.152032 0.092 Uiso 1 1 calc R U
C65 C -0.2962(6) 0.56244(14) 0.0345(3) 0.0882(15) Uani 1 1 d . .
H65A H -0.388809 0.569659 0.010411 0.106 Uiso 1 1 calc R U
C66 C -0.2522(6) 0.56981(12) -0.0147(3) 0.0848(14) Uani 1 1 d . .
H66A H -0.313373 0.582235 -0.072728 0.102 Uiso 1 1 calc R U
C67 C -0.1203(6) 0.55904(12) 0.0210(3) 0.0748(13) Uani 1 1 d . .
H67A H -0.088912 0.563569 -0.012731 0.090 Uiso 1 1 calc R U
C68 C -0.0299(4) 0.54140(11) 0.1066(3) 0.0604(10) Uani 1 1 d . .
H68A H 0.062686 0.534682 0.129963 0.072 Uiso 1 1 calc R U
C69 C -0.0683(4) 0.53306(9) 0.1598(2) 0.0505(8) Uani 1 1 d . .
C70 C 0.1807(4) 0.49623(9) 0.2828(2) 0.0508(8) Uani 1 1 d . .
C71 C 0.3206(4) 0.50606(10) 0.3578(3) 0.0566(9) Uani 1 1 d . .
H71A H 0.336018 0.525782 0.398603 0.068 Uiso 1 1 calc R U
C72 C 0.4371(5) 0.48858(11) 0.3753(3) 0.0647(10) Uani 1 1 d . .
H72A H 0.529542 0.496233 0.427274 0.078 Uiso 1 1 calc R U
C73 C 0.4186(5) 0.45988(11) 0.3170(3) 0.0661(10) Uani 1 1 d . .
H73A H 0.497949 0.447567 0.328664 0.079 Uiso 1 1 calc R U
C74 C 0.2831(5) 0.44938(11) 0.2414(3) 0.0668(11) Uani 1 1 d . .
H74A H 0.269212 0.429528 0.201314 0.080 Uiso 1 1 calc R U
C75 C 0.1675(4) 0.46763(10) 0.2239(3) 0.0570(9) Uani 1 1 d . .
H75A H 0.075668 0.460656 0.170179 0.068 Uiso 1 1 calc R U
B2 B 0.0411(5) 0.51477(11) 0.2638(3) 0.0498(9) Uani 1 1 d . .

loop_
_atom_site_aniso_label
_atom_site_aniso_U_11
_atom_site_aniso_U_22
_atom_site_aniso_U_33
_atom_site_aniso_U_23
_atom_site_aniso_U_13
_atom_site_aniso_U_12
Fe1 0.0393(3) 0.0435(3) 0.0358(3) -0.00144(18) 0.0239(3) 0.00250(18)
N1 0.0459(17) 0.0477(15) 0.0345(14) -0.0035(11) 0.0269(14) 0.0022(12)
N2 0.0479(17) 0.0388(14) 0.0446(16) 0.0012(11) 0.0305(15) 0.0046(11)
N3 0.0512(17) 0.0449(15) 0.0474(17) -0.0024(12) 0.0342(16) 0.0048(12)
N4 0.0447(16) 0.0440(15) 0.0455(16) -0.0050(12) 0.0296(15) -0.0006(12)
N5 0.0394(16) 0.0510(16) 0.0418(16) -0.0029(12) 0.0247(15) 0.0038(12)
N6 0.0467(17) 0.0542(16) 0.0404(16) 0.0024(12) 0.0291(15) 0.0058(12)
C1 0.052(2) 0.070(2) 0.049(2) -0.0111(17) 0.035(2) 0.0010(17)
C2 0.058(3) 0.082(3) 0.049(2) -0.0132(19) 0.035(2) 0.007(2)
C3 0.062(3) 0.056(2) 0.042(2) -0.0102(16) 0.025(2) 0.0096(18)
C4 0.060(2) 0.0410(17) 0.0395(19) -0.0026(14) 0.026(2) 0.0053(16)
C5 0.0430(19) 0.0411(17) 0.0405(18) 0.0031(14) 0.0223(18) 0.0086(14)
C6 0.047(2) 0.0424(17) 0.0413(19) 0.0025(14) 0.0259(18) 0.0072(14)
C7 0.065(3) 0.052(2) 0.056(2) -0.0002(17) 0.039(2) -0.0134(17)
C8 0.084(3) 0.061(2) 0.059(3) -0.0071(19) 0.043(3) -0.026(2)
C9 0.073(3) 0.047(2) 0.049(2) -0.0065(16) 0.028(2) -0.0132(18)
C10 0.052(2) 0.0482(18) 0.0345(17) -0.0044(14) 0.0297(18) -0.0023(15)
C11 0.072(3) 0.049(2) 0.043(2) -0.0019(15) 0.037(2) 0.0010(17)
C12 0.084(3) 0.052(2) 0.050(2) -0.0069(17) 0.045(2) -0.014(2)
C13 0.079(3) 0.060(2) 0.055(2) -0.0157(18) 0.051(3) -0.021(2)
C14 0.053(2) 0.061(2) 0.0368(18) -0.0147(15) 0.0303(19) -0.0155(16)
C15 0.048(2) 0.0519(19) 0.0315(17) -0.0057(14) 0.0258(17) -0.0023(15)
C16 0.0394(19) 0.0533(19) 0.0396(19) -0.0076(14) 0.0240(18) 0.0021(14)
C17 0.042(2) 0.070(2) 0.043(2) -0.0122(17) 0.0246(19) -0.0036(16)
C18 0.046(2) 0.080(3) 0.047(2) -0.0221(18) 0.033(2) -0.0150(18)
C19 0.0423(19) 0.0419(17) 0.0393(18) 0.0010(14) 0.0227(17) 0.0028(14)
C20 0.046(2) 0.0480(18) 0.0370(18) 0.0028(14) 0.0243(18) 0.0066(14)
C21 0.055(2) 0.061(2) 0.0355(19) 0.0027(15) 0.025(2) 0.0094(16)
C22 0.072(3) 0.076(3) 0.045(2) 0.0114(19) 0.037(2) 0.014(2)
C23 0.071(3) 0.067(2) 0.049(2) 0.0125(18) 0.035(2) 0.006(2)
C24 0.057(2) 0.0457(19) 0.052(2) 0.0068(16) 0.033(2) 0.0073(16)
C25 0.072(3) 0.046(2) 0.073(3) 0.0119(18) 0.046(3) 0.0059(18)
C26 0.068(3) 0.044(2) 0.079(3) -0.0027(19) 0.047(3) 0.0070(17)
C27 0.057(2) 0.0457(19) 0.059(2) -0.0054(16) 0.038(2) 0.0029(16)
C28 0.0406(19) 0.0406(16) 0.0437(19) -0.0005(14) 0.0265(17) 0.0015(13)
C29 0.045(2) 0.0436(17) 0.045(2) 0.0045(14) 0.0262(19) 0.0006(14)
C30 0.055(2) 0.0391(18) 0.060(2) 0.0067(16) 0.030(2) 0.0013(15)
C31 0.059(3) 0.0376(18) 0.075(3) -0.0061(18) 0.033(2) -0.0009(16)
C32 0.066(3) 0.052(2) 0.062(3) -0.0166(18) 0.040(2) 0.0001(17)
C33 0.055(2) 0.0441(18) 0.050(2) -0.0022(15) 0.033(2) 0.0014(15)
C34 0.047(2) 0.0445(17) 0.0367(18) 0.0095(13) 0.0274(18) 0.0114(14)
C35 0.062(2) 0.0530(19) 0.0397(19) 0.0063(15) 0.033(2) 0.0126(16)
C36 0.078(3) 0.071(3) 0.040(2) 0.0092(18) 0.034(2) 0.032(2)
C37 0.073(3) 0.104(3) 0.047(2) 0.019(2) 0.042(2) 0.036(2)
C38 0.047(2) 0.096(3) 0.044(2) 0.024(2) 0.030(2) 0.017(2)
C39 0.044(2) 0.062(2) 0.046(2) 0.0117(16) 0.0293(19) 0.0115(16)
C40 0.054(2) 0.0448(17) 0.0374(18) 0.0071(14) 0.0281(18) 0.0009(15)
C41 0.052(2) 0.056(2) 0.0356(19) 0.0052(15) 0.0206(19) -0.0020(16)
C42 0.048(2) 0.052(2) 0.054(2) 0.0089(16) 0.028(2) 0.0031(16)
C43 0.051(2) 0.056(2) 0.050(2) 0.0052(16) 0.034(2) 0.0068(16)
C44 0.043(2) 0.0490(18) 0.0398(19) -0.0012(14) 0.0251(18) 0.0028(14)
C45 0.050(2) 0.0318(15) 0.0391(17) 0.0041(12) 0.0286(17) 0.0033(13)
C46 0.0438(18) 0.0376(15) 0.0371(17) -0.0012(13) 0.0282(16) 0.0023(13)
C47 0.0402(18) 0.0402(16) 0.0415(18) 0.0029(13) 0.0291(17) 0.0026(13)
C48 0.0437(19) 0.0492(18) 0.0445(19) 0.0062(14) 0.0316(18) 0.0056(14)
C49 0.053(2) 0.056(2) 0.043(2) 0.0121(15) 0.0344(19) 0.0114(16)
C50 0.0388(19) 0.059(2) 0.0368(18) -0.0034(15) 0.0233(17) 0.0032(15)
C51 0.0400(19) 0.0458(17) 0.0392(18) -0.0029(13) 0.0252(17) -0.0014(13)
B1 0.043(2) 0.0408(18) 0.037(2) 0.0017(15) 0.0253(19) 0.0025(15)
C52 0.111(4) 0.059(2) 0.091(3) -0.004(2) 0.079(3) -0.003(2)
C53 0.135(5) 0.085(3) 0.131(5) -0.007(3) 0.114(5) -0.015(3)
C54 0.135(5) 0.065(3) 0.090(3) -0.014(2) 0.089(4) -0.030(3)
C55 0.096(3) 0.051(2) 0.049(2) -0.0058(17) 0.041(3) -0.015(2)
C56 0.073(3) 0.0422(18) 0.046(2) -0.0015(15) 0.035(2) -0.0062(17)
C57 0.070(3) 0.0435(18) 0.042(2) -0.0025(14) 0.036(2) -0.0029(16)
C58 0.117(4) 0.044(2) 0.048(2) 0.0000(17) 0.046(3) 0.009(2)
C59 0.084(3) 0.075(3) 0.043(2) -0.0042(19) 0.031(3) 0.009(2)
C60 0.063(3) 0.046(2) 0.069(3) -0.0152(18) 0.038(2) 0.0050(17)
C61 0.052(2) 0.0446(19) 0.075(3) -0.0112(18) 0.039(2) -0.0016(16)
C62 0.050(2) 0.0406(17) 0.054(2) -0.0047(15) 0.032(2) -0.0018(14)
C63 0.062(2) 0.0373(17) 0.045(2) 0.0012(14) 0.030(2) 0.0068(15)
C64 0.077(3) 0.093(3) 0.053(3) 0.007(2) 0.039(3) 0.025(2)
C65 0.090(4) 0.092(3) 0.061(3) 0.009(2) 0.038(3) 0.033(3)
C66 0.099(4) 0.063(3) 0.049(3) 0.011(2) 0.027(3) 0.011(2)
C67 0.095(4) 0.068(3) 0.046(2) -0.0011(19) 0.038(3) -0.025(2)
C68 0.063(3) 0.063(2) 0.047(2) 0.0013(17) 0.032(2) -0.0133(18)
C69 0.064(2) 0.0386(17) 0.0418(19) -0.0066(14) 0.031(2) -0.0047(15)
C70 0.064(2) 0.0351(16) 0.047(2) 0.0016(14) 0.033(2) -0.0023(15)
C71 0.070(3) 0.0489(19) 0.048(2) -0.0017(16) 0.036(2) -0.0079(17)
C72 0.064(3) 0.064(2) 0.059(3) 0.0030(19) 0.036(2) -0.0077(19)
C73 0.068(3) 0.059(2) 0.078(3) 0.004(2) 0.049(3) 0.0002(19)
C74 0.075(3) 0.052(2) 0.073(3) -0.0067(19) 0.047(3) -0.0020(19)
C75 0.062(2) 0.0467(19) 0.058(2) -0.0104(16) 0.036(2) -0.0034(17)
B2 0.064(3) 0.0376(19) 0.044(2) -0.0008(16) 0.032(2) -0.0004(17)

loop_
_atom_type_symbol
_atom_type_description
_atom_type_scat_dispersion_real
_atom_type_scat_dispersion_imag
_atom_type_scat_source
C C 0.0033 0.0016 'International Tables Vol C Tables 4.2.6.8 and 6.1.1.4'
H H 0.0000 0.0000 'International Tables Vol C Tables 4.2.6.8 and 6.1.1.4'
B B 0.0013 0.0007 'International Tables Vol C Tables 4.2.6.8 and 6.1.1.4'
Fe Fe 0.3463 0.8444 'International Tables Vol C Tables 4.2.6.8 and 6.1.1.4'
N N 0.0061 0.0033 'International Tables Vol C Tables 4.2.6.8 and 6.1.1.4'

loop_
_geom_angle_atom_site_label_1
_geom_angle_atom_site_label_2
_geom_angle_atom_site_label_3
_geom_angle
N1 Fe1 N5 94.93(10)
N1 Fe1 N4 97.26(11)
N5 Fe1 N4 93.25(11)
N1 Fe1 N6 83.62(11)
N5 Fe1 N6 92.73(11)
N4 Fe1 N6 173.85(10)
N1 Fe1 N3 175.43(11)
N5 Fe1 N3 82.62(11)
N4 Fe1 N3 86.76(11)
N6 Fe1 N3 92.62(11)
N1 Fe1 N2 90.28(11)
N5 Fe1 N2 173.86(11)
N4 Fe1 N2 82.84(10)
N6 Fe1 N2 91.08(10)
N3 Fe1 N2 92.40(10)
C16 N1 C15 117.2(3)
C16 N1 Fe1 129.1(2)
C15 N1 Fe1 113.7(2)
C20 N2 Fe1 107.79(19)
C20 N2 H10A 108.2
Fe1 N2 H10A 108.7
C20 N2 H10B 115.2
Fe1 N2 H10B 108.9
H10A N2 H10B 107.9
C6 N3 Fe1 108.77(18)
C6 N3 H10C 115.4
Fe1 N3 H10C 110.2
C6 N3 H10D 105.6
Fe1 N3 H10D 109.2
H10C N3 H10D 107.5
C27 N4 C19 116.7(3)
C27 N4 Fe1 130.0(2)
C19 N4 Fe1 112.58(19)
C1 N5 C5 117.4(3)
C1 N5 Fe1 129.3(2)
C5 N5 Fe1 113.1(2)
C10 N6 Fe1 109.5(2)
C10 N6 H10E 112.1
Fe1 N6 H10E 110.6
C10 N6 H10F 107.0
Fe1 N6 H10F 107.7
H10E N6 H10F 109.8
N5 C1 C2 122.6(3)
N5 C1 H1A 118.7
C2 C1 H1A 118.7
C3 C2 C1 120.5(3)
C3 C2 H2A 119.8
C1 C2 H2A 119.8
C2 C3 C4 119.2(3)
C2 C3 H3A 120.4
C4 C3 H3A 120.4
C5 C4 C9 118.1(3)
C5 C4 C3 117.1(3)
C9 C4 C3 124.7(3)
N5 C5 C4 123.1(3)
N5 C5 C6 117.0(3)
C4 C5 C6 119.9(3)
C7 C6 C5 120.3(3)
C7 C6 N3 125.0(3)
C5 C6 N3 114.7(3)
C6 C7 C8 120.3(3)
C6 C7 H7A 119.9
C8 C7 H7A 119.9
C9 C8 C7 120.2(4)
C9 C8 H8A 119.9
C7 C8 H8A 119.9
C8 C9 C4 121.1(3)
C8 C9 H9A 119.5
C4 C9 H9A 119.5
C11 C10 C15 120.0(3)
C11 C10 N6 124.3(3)
C15 C10 N6 115.7(3)
C10 C11 C12 119.6(4)
C10 C11 H11A 120.2
C12 C11 H11A 120.2
C13 C12 C11 120.9(3)
C13 C12 H12A 119.5
C11 C12 H12A 119.5
C12 C13 C14 121.0(3)
C12 C13 H13A 119.5
C14 C13 H13A 119.5
C13 C14 C18 125.5(3)
C13 C14 C15 117.3(3)
C18 C14 C15 117.3(3)
N1 C15 C10 116.9(3)
N1 C15 C14 122.0(3)
C10 C15 C14 121.1(3)
N1 C16 C17 124.0(3)
N1 C16 H16A 118.0
C17 C16 H16A 118.0
C18 C17 C16 119.4(3)
C18 C17 H17A 120.3
C16 C17 H17A 120.3
C17 C18 C14 120.0(3)
C17 C18 H18A 120.0
C14 C18 H18A 120.0
N4 C19 C24 123.1(3)
N4 C19 C20 116.6(3)
C24 C19 C20 120.3(3)
C21 C20 C19 120.5(3)
C21 C20 N2 123.9(3)
C19 C20 N2 115.6(3)
C20 C21 C22 118.9(3)
C20 C21 H21A 120.5
C22 C21 H21A 120.5
C23 C22 C21 121.8(3)
C23 C22 H22A 119.1
C21 C22 H22A 119.1
C22 C23 C24 120.2(3)
C22 C23 H23A 119.9
C24 C23 H23A 119.9
C19 C24 C25 118.0(3)
C19 C24 C23 118.1(3)
C25 C24 C23 123.9(3)
C26 C25 C24 118.5(3)
C26 C25 H25A 120.7
C24 C25 H25A 120.7
C25 C26 C27 120.5(3)
C25 C26 H26A 119.7
C27 C26 H26A 119.7
N4 C27 C26 123.0(3)
N4 C27 H27A 118.5
C26 C27 H27A 118.5
C33 C28 C29 114.8(3)
C33 C28 B1 124.0(3)
C29 C28 B1 120.8(3)
C30 C29 C28 122.8(3)
C30 C29 H29A 118.6
C28 C29 H29A 118.6
C29 C30 C31 120.2(3)
C29 C30 H30A 119.9
C31 C30 H30A 119.9
C30 C31 C32 119.4(3)
C30 C31 H31A 120.3
C32 C31 H31A 120.3
C31 C32 C33 119.6(3)
C31 C32 H32A 120.2
C33 C32 H32A 120.2
C32 C33 C28 123.2(3)
C32 C33 H33A 118.4
C28 C33 H33A 118.4
C39 C34 C35 115.3(3)
C39 C34 B1 124.8(3)
C35 C34 B1 119.8(3)
C36 C35 C34 122.4(3)
C36 C35 H35A 118.8
C34 C35 H35A 118.8
C37 C36 C35 120.7(4)
C37 C36 H36A 119.7
C35 C36 H36A 119.7
C38 C37 C36 118.8(3)
C38 C37 H37A 120.6
C36 C37 H37A 120.6
C37 C38 C39 120.5(4)
C37 C38 H38A 119.8
C39 C38 H38A 119.8
C34 C39 C38 122.4(4)
C34 C39 H39A 118.8
C38 C39 H39A 118.8
C41 C40 C45 122.2(3)
C41 C40 H40A 118.9
C45 C40 H40A 118.9
C42 C41 C40 121.0(3)
C42 C41 H41A 119.5
C40 C41 H41A 119.5
C41 C42 C43 118.7(3)
C41 C42 H42A 120.6
C43 C42 H42A 120.6
C44 C43 C42 119.5(3)
C44 C43 H43A 120.2
C42 C43 H43A 120.2
C43 C44 C45 123.7(3)
C43 C44 H44A 118.1
C45 C44 H44A 118.1
C40 C45 C44 114.7(3)
C40 C45 B1 126.6(3)
C44 C45 B1 118.6(3)
C47 C46 C51 115.0(3)
C47 C46 B1 122.2(3)
C51 C46 B1 122.8(3)
C48 C47 C46 122.9(3)
C48 C47 H47A 118.6
C46 C47 H47A 118.6
C49 C48 C47 120.1(3)
C49 C48 H48A 119.9
C47 C48 H48A 119.9
C48 C49 C50 119.1(3)
C48 C49 H49A 120.5
C50 C49 H49A 120.5
C51 C50 C49 120.0(3)
C51 C50 H50A 120.0
C49 C50 H50A 120.0
C50 C51 C46 122.8(3)
C50 C51 H51A 118.6
C46 C51 H51A 118.6
C28 B1 C46 111.9(3)
C28 B1 C45 103.3(2)
C46 B1 C45 110.0(2)
C28 B1 C34 113.6(2)
C46 B1 C34 106.1(2)
C45 B1 C34 112.1(3)
C57 C52 C53 123.0(4)
C57 C52 H52A 118.5
C53 C52 H52A 118.5
C54 C53 C52 119.9(4)
C54 C53 H53A 120.1
C52 C53 H53A 120.1
C55 C54 C53 118.4(4)
C55 C54 H54A 120.8
C53 C54 H54A 120.8
C54 C55 C56 121.2(4)
C54 C55 H55A 119.4
C56 C55 H55A 119.4
C55 C56 C57 122.7(4)
C55 C56 H56A 118.7
C57 C56 H56A 118.7
C52 C57 C56 114.7(3)
C52 C57 B2 120.5(3)
C56 C57 B2 124.7(3)
C63 C58 C59 122.2(4)
C63 C58 H58A 118.9
C59 C58 H58A 118.9
C60 C59 C58 121.3(4)
C60 C59 H59A 119.4
C58 C59 H59A 119.4
C59 C60 C61 118.7(3)
C59 C60 H60A 120.7
C61 C60 H60A 120.7
C60 C61 C62 120.0(3)
C60 C61 H61A 120.0
C62 C61 H61A 120.0
C61 C62 C63 123.5(3)
C61 C62 H62A 118.2
C63 C62 H62A 118.2
C62 C63 C58 114.3(3)
C62 C63 B2 121.8(3)
C58 C63 B2 123.7(3)
C65 C64 C69 123.5(4)
C65 C64 H64A 118.2
C69 C64 H64A 118.2
C66 C65 C64 120.0(5)
C66 C65 H65A 120.0
C64 C65 H65A 120.0
C67 C66 C65 118.7(4)
C67 C66 H66A 120.6
C65 C66 H66A 120.6
C66 C67 C68 120.7(4)
C66 C67 H67A 119.7
C68 C67 H67A 119.7
C67 C68 C69 123.4(4)
C67 C68 H68A 118.3
C69 C68 H68A 118.3
C64 C69 C68 113.7(3)
C64 C69 B2 122.5(3)
C68 C69 B2 123.6(3)
C71 C70 C75 114.5(3)
C71 C70 B2 124.3(3)
C75 C70 B2 121.1(3)
C72 C71 C70 123.5(3)
C72 C71 H71A 118.2
C70 C71 H71A 118.2
C71 C72 C73 119.8(4)
C71 C72 H72A 120.1
C73 C72 H72A 120.1
C74 C73 C72 119.1(4)
C74 C73 H73A 120.4
C72 C73 H73A 120.4
C73 C74 C75 120.4(4)
C73 C74 H74A 119.8
C75 C74 H74A 119.8
C74 C75 C70 122.6(4)
C74 C75 H75A 118.7
C70 C75 H75A 118.7
C70 B2 C69 110.3(3)
C70 B2 C63 108.0(3)
C69 B2 C63 107.8(3)
C70 B2 C57 110.0(3)
C69 B2 C57 110.7(3)
C63 B2 C57 110.0(3)

loop_
_geom_bond_atom_site_label_1
_geom_bond_atom_site_label_2
_geom_bond_distance
Fe1 N1 1.950(3)
Fe1 N5 1.967(3)
Fe1 N4 1.969(3)
Fe1 N6 2.028(3)
Fe1 N3 2.030(3)
Fe1 N2 2.050(3)
N1 C16 1.323(4)
N1 C15 1.387(4)
N2 C20 1.450(4)
N2 H10A 0.9497
N2 H10B 0.9435
N3 C6 1.441(4)
N3 H10C 0.9485
N3 H10D 0.9634
N4 C27 1.328(4)
N4 C19 1.390(4)
N5 C1 1.328(4)
N5 C5 1.362(4)
N6 C10 1.446(4)
N6 H10E 0.9625
N6 H10F 0.9482
C1 C2 1.406(5)
C1 H1A 0.9500
C2 C3 1.342(5)
C2 H2A 0.9500
C3 C4 1.415(5)
C3 H3A 0.9500
C4 C5 1.409(5)
C4 C9 1.416(5)
C5 C6 1.416(4)
C6 C7 1.365(5)
C7 C8 1.406(5)
C7 H7A 0.9500
C8 C9 1.371(5)
C8 H8A 0.9500
C9 H9A 0.9500
C10 C11 1.370(5)
C10 C15 1.398(5)
C11 C12 1.406(5)
C11 H11A 0.9500
C12 C13 1.368(6)
C12 H12A 0.9500
C13 C14 1.405(5)
C13 H13A 0.9500
C14 C18 1.408(5)
C14 C15 1.420(5)
C16 C17 1.395(5)
C16 H16A 0.9500
C17 C18 1.357(5)
C17 H17A 0.9500
C18 H18A 0.9500
C19 C24 1.401(4)
C19 C20 1.407(4)
C20 C21 1.367(4)
C21 C22 1.412(5)
C21 H21A 0.9500
C22 C23 1.349(5)
C22 H22A 0.9500
C23 C24 1.425(5)
C23 H23A 0.9500
C24 C25 1.417(5)
C25 C26 1.358(5)
C25 H25A 0.9500
C26 C27 1.413(5)
C26 H26A 0.9500
C27 H27A 0.9500
C28 C33 1.398(4)
C28 C29 1.408(4)
C28 B1 1.641(5)
C29 C30 1.375(4)
C29 H29A 0.9500
C30 C31 1.375(5)
C30 H30A 0.9500
C31 C32 1.384(6)
C31 H31A 0.9500
C32 C33 1.383(5)
C32 H32A 0.9500
C33 H33A 0.9500
C34 C39 1.398(5)
C34 C35 1.407(4)
C34 B1 1.651(4)
C35 C36 1.398(5)
C35 H35A 0.9500
C36 C37 1.380(6)
C36 H36A 0.9500
C37 C38 1.376(6)
C37 H37A 0.9500
C38 C39 1.409(5)
C38 H38A 0.9500
C39 H39A 0.9500
C40 C41 1.391(5)
C40 C45 1.393(4)
C40 H40A 0.9500
C41 C42 1.373(5)
C41 H41A 0.9500
C42 C43 1.389(5)
C42 H42A 0.9500
C43 C44 1.374(5)
C43 H43A 0.9500
C44 C45 1.411(4)
C44 H44A 0.9500
C45 B1 1.649(5)
C46 C47 1.402(4)
C46 C51 1.407(4)
C46 B1 1.645(5)
C47 C48 1.393(4)
C47 H47A 0.9500
C48 C49 1.380(5)
C48 H48A 0.9500
C49 C50 1.389(4)
C49 H49A 0.9500
C50 C51 1.389(4)
C50 H50A 0.9500
C51 H51A 0.9500
C52 C57 1.387(5)
C52 C53 1.391(6)
C52 H52A 0.9500
C53 C54 1.392(6)
C53 H53A 0.9500
C54 C55 1.349(6)
C54 H54A 0.9500
C55 C56 1.389(5)
C55 H55A 0.9500
C56 C57 1.396(5)
C56 H56A 0.9500
C57 B2 1.658(5)
C58 C63 1.393(5)
C58 C59 1.403(5)
C58 H58A 0.9500
C59 C60 1.343(5)
C59 H59A 0.9500
C60 C61 1.377(6)
C60 H60A 0.9500
C61 C62 1.385(5)
C61 H61A 0.9500
C62 C63 1.391(4)
C62 H62A 0.9500
C63 B2 1.648(5)
C64 C65 1.392(6)
C64 C69 1.391(5)
C64 H64A 0.9500
C65 C66 1.373(7)
C65 H65A 0.9500
C66 C67 1.351(7)
C66 H66A 0.9500
C67 C68 1.391(6)
C67 H67A 0.9500
C68 C69 1.394(5)
C68 H68A 0.9500
C69 B2 1.647(5)
C70 C71 1.405(5)
C70 C75 1.413(5)
C70 B2 1.641(5)
C71 C72 1.383(5)
C71 H71A 0.9500
C72 C73 1.385(6)
C72 H72A 0.9500
C73 C74 1.383(6)
C73 H73A 0.9500
C74 C75 1.385(5)
C74 H74A 0.9500
C75 H75A 0.9500

loop_
_geom_torsion_atom_site_label_1
_geom_torsion_atom_site_label_2
_geom_torsion_atom_site_label_3
_geom_torsion_atom_site_label_4
_geom_torsion
C5 N5 C1 C2 2.5(5)
Fe1 N5 C1 C2 -172.5(3)
N5 C1 C2 C3 0.0(6)
C1 C2 C3 C4 -0.8(6)
C2 C3 C4 C5 -1.0(5)
C2 C3 C4 C9 -179.5(4)
C1 N5 C5 C4 -4.5(5)
Fe1 N5 C5 C4 171.3(3)
C1 N5 C5 C6 174.2(3)
Fe1 N5 C5 C6 -10.0(4)
C9 C4 C5 N5 -177.7(3)
C3 C4 C5 N5 3.8(5)
C9 C4 C5 C6 3.7(5)
C3 C4 C5 C6 -174.9(3)
N5 C5 C6 C7 177.2(3)
C4 C5 C6 C7 -4.1(5)
N5 C5 C6 N3 -5.4(4)
C4 C5 C6 N3 173.3(3)
Fe1 N3 C6 C7 -165.5(3)
Fe1 N3 C6 C5 17.2(3)
C5 C6 C7 C8 1.7(6)
N3 C6 C7 C8 -175.5(4)
C6 C7 C8 C9 1.1(6)
C7 C8 C9 C4 -1.5(6)
C5 C4 C9 C8 -0.9(6)
C3 C4 C9 C8 177.5(4)
Fe1 N6 C10 C11 174.2(2)
Fe1 N6 C10 C15 -6.2(3)
C15 C10 C11 C12 1.9(5)
N6 C10 C11 C12 -178.5(3)
C10 C11 C12 C13 -2.9(5)
C11 C12 C13 C14 1.0(5)
C12 C13 C14 C18 -177.6(3)
C12 C13 C14 C15 1.6(5)
C16 N1 C15 C10 -177.0(3)
Fe1 N1 C15 C10 4.9(3)
C16 N1 C15 C14 2.9(4)
Fe1 N1 C15 C14 -175.2(2)
C11 C10 C15 N1 -179.3(3)
N6 C10 C15 N1 1.2(4)
C11 C10 C15 C14 0.8(5)
N6 C10 C15 C14 -178.8(3)
C13 C14 C15 N1 177.5(3)
C18 C14 C15 N1 -3.2(4)
C13 C14 C15 C10 -2.5(4)
C18 C14 C15 C10 176.8(3)
C15 N1 C16 C17 -1.2(5)
Fe1 N1 C16 C17 176.5(2)
N1 C16 C17 C18 -0.2(5)
C16 C17 C18 C14 -0.1(5)
C13 C14 C18 C17 -179.1(3)
C15 C14 C18 C17 1.7(5)
C27 N4 C19 C24 3.6(5)
Fe1 N4 C19 C24 -167.9(3)
C27 N4 C19 C20 -176.8(3)
Fe1 N4 C19 C20 11.7(4)
N4 C19 C20 C21 -176.5(3)
C24 C19 C20 C21 3.1(5)
N4 C19 C20 N2 5.0(4)
C24 C19 C20 N2 -175.4(3)
Fe1 N2 C20 C21 163.6(3)
Fe1 N2 C20 C19 -18.0(3)
C19 C20 C21 C22 0.5(6)
N2 C20 C21 C22 178.9(3)
C20 C21 C22 C23 -3.1(6)
C21 C22 C23 C24 2.0(6)
N4 C19 C24 C25 -3.3(5)
C20 C19 C24 C25 177.1(3)
N4 C19 C24 C23 175.5(3)
C20 C19 C24 C23 -4.1(5)
C22 C23 C24 C19 1.6(6)
C22 C23 C24 C25 -179.7(4)
C19 C24 C25 C26 -0.3(6)
C23 C24 C25 C26 -179.0(4)
C24 C25 C26 C27 3.4(6)
C19 N4 C27 C26 -0.3(5)
Fe1 N4 C27 C26 169.4(3)
C25 C26 C27 N4 -3.2(6)
C33 C28 C29 C30 -1.1(5)
B1 C28 C29 C30 -173.7(3)
C28 C29 C30 C31 1.3(5)
C29 C30 C31 C32 -0.2(6)
C30 C31 C32 C33 -0.9(6)
C31 C32 C33 C28 1.1(6)
C29 C28 C33 C32 -0.1(5)
B1 C28 C33 C32 172.2(3)
C39 C34 C35 C36 0.5(5)
B1 C34 C35 C36 178.0(3)
C34 C35 C36 C37 0.4(6)
C35 C36 C37 C38 -1.4(6)
C36 C37 C38 C39 1.3(6)
C35 C34 C39 C38 -0.5(5)
B1 C34 C39 C38 -177.9(3)
C37 C38 C39 C34 -0.4(5)
C45 C40 C41 C42 -0.4(5)
C40 C41 C42 C43 -2.0(5)
C41 C42 C43 C44 2.3(5)
C42 C43 C44 C45 -0.2(5)
C41 C40 C45 C44 2.4(4)
C41 C40 C45 B1 177.8(3)
C43 C44 C45 C40 -2.2(4)
C43 C44 C45 B1 -178.0(3)
C51 C46 C47 C48 -2.3(4)
B1 C46 C47 C48 178.8(3)
C46 C47 C48 C49 -0.7(4)
C47 C48 C49 C50 2.4(4)
C48 C49 C50 C51 -1.1(4)
C49 C50 C51 C46 -2.1(4)
C47 C46 C51 C50 3.7(4)
B1 C46 C51 C50 -177.4(3)
C33 C28 B1 C46 22.9(4)
C29 C28 B1 C46 -165.3(3)
C33 C28 B1 C45 -95.4(4)
C29 C28 B1 C45 76.5(3)
C33 C28 B1 C34 143.0(3)
C29 C28 B1 C34 -45.2(4)
C47 C46 B1 C28 -142.0(3)
C51 C46 B1 C28 39.2(4)
C47 C46 B1 C45 -27.7(4)
C51 C46 B1 C45 153.4(3)
C47 C46 B1 C34 93.6(3)
C51 C46 B1 C34 -85.2(3)
C40 C45 B1 C28 -107.7(3)
C44 C45 B1 C28 67.6(3)
C40 C45 B1 C46 132.7(3)
C44 C45 B1 C46 -52.0(3)
C40 C45 B1 C34 15.0(4)
C44 C45 B1 C34 -169.8(3)
C39 C34 B1 C28 -14.9(5)
C35 C34 B1 C28 167.8(3)
C39 C34 B1 C46 108.4(3)
C35 C34 B1 C46 -68.8(4)
C39 C34 B1 C45 -131.5(3)
C35 C34 B1 C45 51.2(4)
C57 C52 C53 C54 3.5(8)
C52 C53 C54 C55 -0.5(8)
C53 C54 C55 C56 -0.9(7)
C54 C55 C56 C57 -0.6(6)
C53 C52 C57 C56 -4.7(7)
C53 C52 C57 B2 178.8(5)
C55 C56 C57 C52 3.2(6)
C55 C56 C57 B2 179.6(3)
C63 C58 C59 C60 0.7(8)
C58 C59 C60 C61 -1.4(7)
C59 C60 C61 C62 1.3(6)
C60 C61 C62 C63 -0.6(6)
C61 C62 C63 C58 -0.1(5)
C61 C62 C63 B2 -175.0(3)
C59 C58 C63 C62 0.0(7)
C59 C58 C63 B2 174.8(4)
C69 C64 C65 C66 0.3(8)
C64 C65 C66 C67 0.3(7)
C65 C66 C67 C68 -1.0(7)
C66 C67 C68 C69 1.2(6)
C65 C64 C69 C68 -0.1(6)
C65 C64 C69 B2 175.3(4)
C67 C68 C69 C64 -0.6(5)
C67 C68 C69 B2 -176.0(3)
C75 C70 C71 C72 -2.1(5)
B2 C70 C71 C72 176.4(3)
C70 C71 C72 C73 0.4(6)
C71 C72 C73 C74 0.4(6)
C72 C73 C74 C75 0.7(6)
C73 C74 C75 C70 -2.6(6)
C71 C70 C75 C74 3.2(5)
B2 C70 C75 C74 -175.3(3)
C71 C70 B2 C69 126.9(3)
C75 C70 B2 C69 -54.7(4)
C71 C70 B2 C63 9.4(4)
C75 C70 B2 C63 -172.2(3)
C71 C70 B2 C57 -110.7(3)
C75 C70 B2 C57 67.7(4)
C64 C69 B2 C70 168.5(3)
C68 C69 B2 C70 -16.5(4)
C64 C69 B2 C63 -73.9(4)
C68 C69 B2 C63 101.1(4)
C64 C69 B2 C57 46.4(4)
C68 C69 B2 C57 -138.6(3)
C62 C63 B2 C70 86.3(4)
C58 C63 B2 C70 -88.1(4)
C62 C63 B2 C69 -32.9(5)
C58 C63 B2 C69 152.7(4)
C62 C63 B2 C57 -153.6(3)
C58 C63 B2 C57 32.0(5)
C52 C57 B2 C70 161.8(4)
C56 C57 B2 C70 -14.3(5)
C52 C57 B2 C69 -76.0(4)
C56 C57 B2 C69 107.9(4)
C52 C57 B2 C63 43.0(5)
C56 C57 B2 C63 -133.2(4)
